data_7133016
loop_
_publ_author_name
'Wolff, Siad'
'Ponsonby, Annabelle'
'Dallmann, Andr&#xe9;'
'Herwig, Christian'
'Beckmann, Fabian'
'Cula, Beatrice'
'Limberg, Christian'

_publ_section_title
;
 Appropriation of group II metals: synthesis and characterisation of the
 first alkaline earth metal supported transition metal carbonite
 complexes.
;
_journal_issue 45
_journal_name_full 'Chemical communications (Cambridge, England)'
_journal_page_first 5816
_journal_page_last 5819
_journal_paper_doi 10.1039/d4cc01682c
_journal_volume 60
_journal_year 2024
_chemical_formula_sum 'C86 H133 Ca N5 Ni2 O12'
_chemical_formula_weight 1586.47
_space_group_crystal_system triclinic
_space_group_IT_number 2
_space_group_name_Hall '-P 1'
_space_group_name_H-M_alt 'P -1'
_atom_sites_solution_hydrogens geom
_audit_creation_method SHELXL-2018/3
_audit_update_record
;
2024-04-08 deposited with the CCDC.	2024-05-07 downloaded from the CCDC.
;
_cell_angle_alpha 81.507(5)
_cell_angle_beta 86.676(5)
_cell_angle_gamma 74.077(5)
_cell_formula_units_Z 2
_cell_length_a 13.1189(16)
_cell_length_b 18.636(3)
_cell_length_c 19.149(2)
_cell_measurement_reflns_used 9890
_cell_measurement_temperature 104(2)
_cell_measurement_theta_max 25.77
_cell_measurement_theta_min 2.29
_cell_volume 4451.9(10)
_computing_cell_refinement 'Bruker SAINT'
_computing_data_collection 'Bruker APEX3'
_computing_data_reduction 'Bruker SAINT'
_computing_molecular_graphics 'Bruker SHELXTL'
_computing_publication_material 'Bruker SHELXTL'
_computing_structure_refinement 'SHELXL-2018/1 (Sheldrick, 2018)'
_computing_structure_solution 'SHELXT 2014/5 (Sheldrick, 2014)'
_diffrn_ambient_temperature 104(2)
_diffrn_measured_fraction_theta_full 0.999
_diffrn_measured_fraction_theta_max 0.995
_diffrn_measurement_device_type D8-Venture
_diffrn_measurement_method '\f and \w scans'
_diffrn_radiation_type MoK\a
_diffrn_radiation_wavelength 0.71073
_diffrn_reflns_av_R_equivalents 0.0842
_diffrn_reflns_av_unetI/netI 0.0515
_diffrn_reflns_Laue_measured_fraction_full 0.999
_diffrn_reflns_Laue_measured_fraction_max 0.995
_diffrn_reflns_limit_h_max 16
_diffrn_reflns_limit_h_min -16
_diffrn_reflns_limit_k_max 23
_diffrn_reflns_limit_k_min -23
_diffrn_reflns_limit_l_max 23
_diffrn_reflns_limit_l_min -23
_diffrn_reflns_number 119060
_diffrn_reflns_point_group_measured_fraction_full 0.999
_diffrn_reflns_point_group_measured_fraction_max 0.995
_diffrn_reflns_theta_full 25.000
_diffrn_reflns_theta_max 26.397
_diffrn_reflns_theta_min 1.923
_exptl_absorpt_coefficient_mu 0.539
_exptl_absorpt_correction_T_max 0.7454
_exptl_absorpt_correction_T_min 0.7144
_exptl_absorpt_correction_type multi-scan
_exptl_absorpt_process_details SADABS
_exptl_crystal_colour yellow
_exptl_crystal_density_diffrn 1.184
_exptl_crystal_description plate
_exptl_crystal_F_000 1712
_exptl_crystal_size_max 0.120
_exptl_crystal_size_mid 0.070
_exptl_crystal_size_min 0.050
_refine_diff_density_max 0.825
_refine_diff_density_min -0.377
_refine_diff_density_rms 0.057
_refine_ls_extinction_method none
_refine_ls_goodness_of_fit_ref 1.033
_refine_ls_hydrogen_treatment constr
_refine_ls_matrix_type full
_refine_ls_number_parameters 984
_refine_ls_number_reflns 18175
_refine_ls_number_restraints 0
_refine_ls_restrained_S_all 1.033
_refine_ls_R_factor_all 0.0605
_refine_ls_R_factor_gt 0.0398
_refine_ls_shift/su_max 0.001
_refine_ls_shift/su_mean 0.000
_refine_ls_structure_factor_coef Fsqd
_refine_ls_weighting_details 'w=1/[\s^2^(Fo^2^)+(0.0319P)^2^+2.2279P] where P=(Fo^2^+2Fc^2^)/3'
_refine_ls_weighting_scheme calc
_refine_ls_wR_factor_gt 0.0856
_refine_ls_wR_factor_ref 0.0963
_reflns_Friedel_coverage 0.000
_reflns_number_gt 13661
_reflns_number_total 18175
_reflns_threshold_expression 'I > 2\s(I)'
_cod_data_source_file d4cc01682c3.cif
_cod_data_source_block mo_sw23_SW596_MeCN_0m_a
_cod_depositor_comments 'Adding full bibliography for 7133014--7133018.cif.'
_cod_original_cell_volume 4451.8(10)
_cod_database_code 7133016
_shelx_shelxl_version_number 2018/3
_shelx_space_group_comment
;
The symmetry employed for this shelxl refinement is uniquely defined
by the following loop, which should always be used as a source of
symmetry information in preference to the above space-group names.
They are only intended as comments.
;
_shelx_estimated_absorpt_t_min 0.938
_shelx_estimated_absorpt_t_max 0.974

loop_
_space_group_symop_operation_xyz
'x, y, z'
'-x, -y, -z'

loop_
_atom_site_label
_atom_site_type_symbol
_atom_site_fract_x
_atom_site_fract_y
_atom_site_fract_z
_atom_site_U_iso_or_equiv
_atom_site_adp_type
_atom_site_occupancy
_atom_site_site_symmetry_order
_atom_site_calc_flag
_atom_site_refinement_flags_posn
_atom_site_refinement_flags_adp
_atom_site_refinement_flags_occupancy
_atom_site_disorder_assembly
_atom_site_disorder_group
Ni1 Ni 0.49733(2) 0.30253(2) 0.22154(2) 0.01718(7) Uani 1 1 d . . . . .
Ca1 Ca 0.20727(3) 0.33892(3) 0.45532(2) 0.02111(10) Uani 1 1 d . . . . .
O1 O 0.35885(11) 0.32076(9) 0.26377(7) 0.0246(3) Uani 1 1 d . . . . .
N1 N 0.64361(13) 0.28573(10) 0.20321(9) 0.0180(4) Uani 1 1 d . . . . .
C1 C 0.39914(16) 0.32254(12) 0.32362(11) 0.0213(5) Uani 1 1 d . . . . .
Ni2 Ni 0.04277(2) 0.20495(2) 0.70340(2) 0.01813(7) Uani 1 1 d . . . . .
O2 O 0.50049(11) 0.31521(9) 0.31790(7) 0.0246(3) Uani 1 1 d . . . . .
N2 N 0.45806(13) 0.29232(10) 0.13222(9) 0.0192(4) Uani 1 1 d . . . . .
C2 C 0.52516(17) 0.27312(13) 0.07893(11) 0.0223(5) Uani 1 1 d . . . . .
O3 O 0.34721(11) 0.32972(9) 0.38035(7) 0.0267(4) Uani 1 1 d . . . . .
N3 N 0.12015(13) 0.16901(10) 0.78683(9) 0.0199(4) Uani 1 1 d . . . . .
C3 C 0.49589(19) 0.26069(17) 0.00434(12) 0.0353(6) Uani 1 1 d . . . . .
O4 O -0.00871(11) 0.25209(9) 0.61225(7) 0.0245(3) Uani 1 1 d . . . . .
N4 N -0.06999(13) 0.16239(10) 0.73039(9) 0.0204(4) Uani 1 1 d . . . . .
C4 C 0.5512(2) 0.1783(2) -0.00514(18) 0.0626(10) Uani 1 1 d . . . . .
H4A H 0.535486 0.169068 -0.051905 0.094 Uiso 1 1 calc R U . . .
H4B H 0.525217 0.144532 0.031327 0.094 Uiso 1 1 calc R U . . .
H4C H 0.627920 0.168990 -0.000883 0.094 Uiso 1 1 calc R U . . .
O5 O 0.13852(11) 0.25643(9) 0.65357(7) 0.0247(3) Uani 1 1 d . . . . .
N5 N 0.5028(2) 0.54769(16) 0.39629(13) 0.0553(7) Uani 1 1 d . . . . .
C5 C 0.5380(3) 0.3147(2) -0.05165(13) 0.0646(11) Uani 1 1 d . . . . .
H5A H 0.517767 0.309573 -0.098748 0.097 Uiso 1 1 calc R U . . .
H5B H 0.615465 0.302094 -0.049337 0.097 Uiso 1 1 calc R U . . .
H5C H 0.507581 0.366703 -0.042380 0.097 Uiso 1 1 calc R U . . .
O6 O 0.09421(11) 0.31266(9) 0.54242(7) 0.0245(3) Uani 1 1 d . . . . .
C6 C 0.37886(19) 0.27384(17) -0.01268(12) 0.0381(6) Uani 1 1 d . . . . .
H6A H 0.373244 0.264028 -0.061008 0.057 Uiso 1 1 calc R U . . .
H6B H 0.340377 0.326137 -0.008390 0.057 Uiso 1 1 calc R U . . .
H6C H 0.348157 0.239752 0.020473 0.057 Uiso 1 1 calc R U . . .
O7 O 0.19101(12) 0.21918(9) 0.41364(8) 0.0282(4) Uani 1 1 d . . . . .
C7 C 0.63473(17) 0.26097(13) 0.08614(11) 0.0252(5) Uani 1 1 d . . . . .
H7 H 0.676383 0.245881 0.045891 0.030 Uiso 1 1 calc R U . . .
O8 O 0.33495(11) 0.21647(9) 0.50738(8) 0.0269(4) Uani 1 1 d . . . . .
C8 C 0.69238(16) 0.26745(12) 0.14276(11) 0.0205(4) Uani 1 1 d . . . . .
O9 O 0.32374(11) 0.35007(9) 0.55150(7) 0.0263(4) Uani 1 1 d . . . . .
C9 C 0.81502(16) 0.24911(13) 0.12679(12) 0.0246(5) Uani 1 1 d . . . . .
O10 O 0.15986(12) 0.46639(9) 0.50676(8) 0.0284(4) Uani 1 1 d . . . . .
C10 C 0.8522(2) 0.16728(15) 0.11146(16) 0.0420(7) Uani 1 1 d . . . . .
H10A H 0.835309 0.133770 0.152239 0.063 Uiso 1 1 calc R U . . .
H10B H 0.928937 0.153621 0.102538 0.063 Uiso 1 1 calc R U . . .
H10C H 0.815992 0.162226 0.069830 0.063 Uiso 1 1 calc R U . . .
O11 O 0.15307(11) 0.45964(9) 0.37143(8) 0.0272(4) Uani 1 1 d . . . . .
C11 C 0.83545(18) 0.30247(15) 0.06098(12) 0.0324(6) Uani 1 1 d . . . . .
H11A H 0.797597 0.295872 0.020771 0.049 Uiso 1 1 calc R U . . .
H11B H 0.911631 0.290643 0.049971 0.049 Uiso 1 1 calc R U . . .
H11C H 0.810069 0.354759 0.070453 0.049 Uiso 1 1 calc R U . . .
O12 O 0.05744(13) 0.35061(10) 0.36075(8) 0.0323(4) Uani 1 1 d . . . . .
C12 C 0.88841(17) 0.25590(15) 0.18369(13) 0.0322(6) Uani 1 1 d . . . . .
H12A H 0.879669 0.222657 0.226984 0.048 Uiso 1 1 calc R U . . .
H12B H 0.870175 0.308106 0.193510 0.048 Uiso 1 1 calc R U . . .
H12C H 0.962217 0.241253 0.166879 0.048 Uiso 1 1 calc R U . . .
C13 C 0.34468(16) 0.30900(13) 0.12702(10) 0.0210(5) Uani 1 1 d . . . . .
C14 C 0.28612(17) 0.38330(14) 0.10568(11) 0.0257(5) Uani 1 1 d . . . . .
C15 C 0.33785(19) 0.44743(14) 0.08825(12) 0.0298(5) Uani 1 1 d . . . . .
H15 H 0.416313 0.425503 0.091679 0.036 Uiso 1 1 calc R U . . .
C16 C 0.3143(3) 0.48954(19) 0.01341(15) 0.0583(9) Uani 1 1 d . . . . .
H16A H 0.352658 0.528390 0.004176 0.087 Uiso 1 1 calc R U . . .
H16B H 0.237982 0.513218 0.009169 0.087 Uiso 1 1 calc R U . . .
H16C H 0.337241 0.453913 -0.020942 0.087 Uiso 1 1 calc R U . . .
C17 C 0.3037(2) 0.50260(16) 0.14181(15) 0.0435(7) Uani 1 1 d . . . . .
H17A H 0.341801 0.541562 0.131972 0.065 Uiso 1 1 calc R U . . .
H17B H 0.320063 0.475611 0.189491 0.065 Uiso 1 1 calc R U . . .
H17C H 0.227244 0.526155 0.138477 0.065 Uiso 1 1 calc R U . . .
C18 C 0.17603(18) 0.39807(15) 0.10152(12) 0.0329(6) Uani 1 1 d . . . . .
H18 H 0.135160 0.447947 0.086091 0.039 Uiso 1 1 calc R U . . .
C19 C 0.12551(18) 0.34193(16) 0.11930(13) 0.0356(6) Uani 1 1 d . . . . .
H19 H 0.050859 0.352839 0.114996 0.043 Uiso 1 1 calc R U . . .
C20 C 0.18400(18) 0.26991(15) 0.14335(12) 0.0310(5) Uani 1 1 d . . . . .
H20 H 0.148665 0.231628 0.156598 0.037 Uiso 1 1 calc R U . . .
C21 C 0.29424(16) 0.25184(13) 0.14871(11) 0.0235(5) Uani 1 1 d . . . . .
C22 C 0.35495(18) 0.17229(13) 0.17805(12) 0.0262(5) Uani 1 1 d . . . . .
H22 H 0.431736 0.170629 0.178664 0.031 Uiso 1 1 calc R U . . .
C23 C 0.3192(2) 0.15126(15) 0.25391(13) 0.0404(6) Uani 1 1 d . . . . .
H23A H 0.363412 0.101455 0.273024 0.061 Uiso 1 1 calc R U . . .
H23B H 0.244936 0.150168 0.254440 0.061 Uiso 1 1 calc R U . . .
H23C H 0.326477 0.188682 0.282907 0.061 Uiso 1 1 calc R U . . .
C24 C 0.3440(2) 0.11385(16) 0.13256(14) 0.0415(6) Uani 1 1 d . . . . .
H24A H 0.381886 0.063347 0.154504 0.062 Uiso 1 1 calc R U . . .
H24B H 0.374145 0.124275 0.085355 0.062 Uiso 1 1 calc R U . . .
H24C H 0.268795 0.116532 0.128706 0.062 Uiso 1 1 calc R U . . .
C25 C 0.69655(15) 0.29844(13) 0.26233(11) 0.0204(4) Uani 1 1 d . . . . .
C26 C 0.72636(16) 0.24051(13) 0.31926(12) 0.0258(5) Uani 1 1 d . . . . .
C27 C 0.71069(18) 0.16328(14) 0.31874(13) 0.0325(6) Uani 1 1 d . . . . .
H27 H 0.678275 0.162943 0.272840 0.039 Uiso 1 1 calc R U . . .
C28 C 0.6354(2) 0.14509(16) 0.37851(15) 0.0414(6) Uani 1 1 d . . . . .
H28A H 0.620755 0.097158 0.374023 0.062 Uiso 1 1 calc R U . . .
H28B H 0.568847 0.185278 0.375708 0.062 Uiso 1 1 calc R U . . .
H28C H 0.668240 0.141162 0.424080 0.062 Uiso 1 1 calc R U . . .
C29 C 0.8156(2) 0.10138(17) 0.32518(19) 0.0629(10) Uani 1 1 d . . . . .
H29A H 0.802894 0.053054 0.319949 0.094 Uiso 1 1 calc R U . . .
H29B H 0.845812 0.097918 0.371592 0.094 Uiso 1 1 calc R U . . .
H29C H 0.865345 0.113583 0.288127 0.094 Uiso 1 1 calc R U . . .
C30 C 0.77087(18) 0.25648(16) 0.37768(12) 0.0356(6) Uani 1 1 d . . . . .
H30 H 0.793450 0.217725 0.416135 0.043 Uiso 1 1 calc R U . . .
C31 C 0.7828(2) 0.32705(18) 0.38088(14) 0.0431(7) Uani 1 1 d . . . . .
H31 H 0.812402 0.336890 0.421403 0.052 Uiso 1 1 calc R U . . .
C32 C 0.7514(2) 0.38345(16) 0.32477(13) 0.0369(6) Uani 1 1 d . . . . .
H32 H 0.759351 0.432182 0.327216 0.044 Uiso 1 1 calc R U . . .
C33 C 0.70835(17) 0.37010(13) 0.26456(11) 0.0248(5) Uani 1 1 d . . . . .
C34 C 0.67380(18) 0.43391(13) 0.20399(12) 0.0271(5) Uani 1 1 d . . . . .
H34 H 0.668420 0.410638 0.160997 0.033 Uiso 1 1 calc R U . . .
C35 C 0.7536(2) 0.48050(17) 0.18710(15) 0.0456(7) Uani 1 1 d . . . . .
H35A H 0.732885 0.515956 0.143917 0.068 Uiso 1 1 calc R U . . .
H35B H 0.824277 0.446920 0.180174 0.068 Uiso 1 1 calc R U . . .
H35C H 0.754918 0.508516 0.226356 0.068 Uiso 1 1 calc R U . . .
C36 C 0.5645(2) 0.48474(17) 0.21887(16) 0.0504(8) Uani 1 1 d . . . . .
H36A H 0.541914 0.522923 0.177737 0.076 Uiso 1 1 calc R U . . .
H36B H 0.567630 0.509584 0.260069 0.076 Uiso 1 1 calc R U . . .
H36C H 0.513631 0.454407 0.228386 0.076 Uiso 1 1 calc R U . . .
C37 C 0.07546(16) 0.27582(12) 0.59969(10) 0.0203(4) Uani 1 1 d . . . . .
C38 C -0.07797(17) 0.11887(13) 0.79101(11) 0.0226(5) Uani 1 1 d . . . . .
C39 C -0.16877(19) 0.07979(14) 0.81370(12) 0.0300(5) Uani 1 1 d . . . . .
C40 C -0.1174(2) -0.00554(16) 0.82220(17) 0.0497(8) Uani 1 1 d . . . . .
H40A H -0.171349 -0.032197 0.837628 0.075 Uiso 1 1 calc R U . . .
H40B H -0.061759 -0.018883 0.857535 0.075 Uiso 1 1 calc R U . . .
H40C H -0.086295 -0.019997 0.776864 0.075 Uiso 1 1 calc R U . . .
C41 C -0.26483(19) 0.09538(15) 0.76550(13) 0.0352(6) Uani 1 1 d . . . . .
H41A H -0.314866 0.067927 0.787653 0.053 Uiso 1 1 calc R U . . .
H41B H -0.240675 0.078608 0.719742 0.053 Uiso 1 1 calc R U . . .
H41C H -0.299992 0.149518 0.758500 0.053 Uiso 1 1 calc R U . . .
C42 C -0.2171(2) 0.1041(2) 0.88471(13) 0.0498(8) Uani 1 1 d . . . . .
H42A H -0.272659 0.079000 0.900275 0.075 Uiso 1 1 calc R U . . .
H42B H -0.247625 0.158812 0.878772 0.075 Uiso 1 1 calc R U . . .
H42C H -0.161545 0.089889 0.920188 0.075 Uiso 1 1 calc R U . . .
C43 C 0.00020(17) 0.10274(13) 0.84221(11) 0.0257(5) Uani 1 1 d . . . . .
H43 H -0.011729 0.070768 0.883515 0.031 Uiso 1 1 calc R U . . .
C44 C 0.09270(17) 0.12590(12) 0.84252(11) 0.0218(5) Uani 1 1 d . . . . .
C45 C 0.15513(18) 0.09568(13) 0.91328(11) 0.0258(5) Uani 1 1 d . . . . .
C46 C 0.25874(19) 0.11629(15) 0.92302(12) 0.0330(6) Uani 1 1 d . . . . .
H46A H 0.287402 0.093069 0.969617 0.049 Uiso 1 1 calc R U . . .
H46B H 0.244447 0.171148 0.919332 0.049 Uiso 1 1 calc R U . . .
H46C H 0.310386 0.097771 0.886305 0.049 Uiso 1 1 calc R U . . .
C47 C 0.1837(2) 0.00879(14) 0.92262(14) 0.0396(6) Uani 1 1 d . . . . .
H47A H 0.225671 -0.011678 0.965256 0.059 Uiso 1 1 calc R U . . .
H47B H 0.225027 -0.009425 0.881411 0.059 Uiso 1 1 calc R U . . .
H47C H 0.118507 -0.007668 0.927106 0.059 Uiso 1 1 calc R U . . .
C48 C 0.0807(2) 0.12512(17) 0.97409(12) 0.0388(6) Uani 1 1 d . . . . .
H48A H 0.117618 0.107152 1.018996 0.058 Uiso 1 1 calc R U . . .
H48B H 0.017437 0.106602 0.975411 0.058 Uiso 1 1 calc R U . . .
H48C H 0.059669 0.180323 0.966553 0.058 Uiso 1 1 calc R U . . .
C49 C -0.15059(16) 0.18348(13) 0.67723(10) 0.0206(4) Uani 1 1 d . . . . .
C50 C -0.23135(17) 0.25058(13) 0.67841(11) 0.0235(5) Uani 1 1 d . . . . .
C51 C -0.24018(18) 0.29847(14) 0.73691(12) 0.0283(5) Uani 1 1 d . . . . .
H51 H -0.192027 0.268296 0.775578 0.034 Uiso 1 1 calc R U . . .
C52 C -0.2045(3) 0.36775(19) 0.7109(2) 0.0686(11) Uani 1 1 d . . . . .
H52A H -0.199858 0.393924 0.750857 0.103 Uiso 1 1 calc R U . . .
H52B H -0.255660 0.401241 0.677035 0.103 Uiso 1 1 calc R U . . .
H52C H -0.134746 0.353360 0.687670 0.103 Uiso 1 1 calc R U . . .
C53 C -0.3523(2) 0.32132(18) 0.76795(15) 0.0460(7) Uani 1 1 d . . . . .
H53A H -0.352700 0.349252 0.807550 0.069 Uiso 1 1 calc R U . . .
H53B H -0.375842 0.276091 0.784706 0.069 Uiso 1 1 calc R U . . .
H53C H -0.400327 0.353298 0.731552 0.069 Uiso 1 1 calc R U . . .
C54 C -0.30366(18) 0.27309(14) 0.62351(12) 0.0301(5) Uani 1 1 d . . . . .
H54 H -0.358808 0.318463 0.623428 0.036 Uiso 1 1 calc R U . . .
C55 C -0.29638(19) 0.23057(15) 0.56941(13) 0.0354(6) Uani 1 1 d . . . . .
H55 H -0.345933 0.246735 0.532258 0.042 Uiso 1 1 calc R U . . .
C56 C -0.21688(19) 0.16450(15) 0.56947(12) 0.0317(6) Uani 1 1 d . . . . .
H56 H -0.213073 0.135121 0.532380 0.038 Uiso 1 1 calc R U . . .
C57 C -0.14179(17) 0.13964(13) 0.62266(11) 0.0247(5) Uani 1 1 d . . . . .
C58 C -0.05371(18) 0.06746(13) 0.61990(12) 0.0281(5) Uani 1 1 d . . . . .
H58 H -0.016640 0.054529 0.666104 0.034 Uiso 1 1 calc R U . . .
C59 C -0.0952(2) 0.00134(15) 0.60901(14) 0.0418(6) Uani 1 1 d . . . . .
H59A H -0.035806 -0.044078 0.609265 0.063 Uiso 1 1 calc R U . . .
H59B H -0.130856 0.012316 0.563563 0.063 Uiso 1 1 calc R U . . .
H59C H -0.145548 -0.006817 0.647176 0.063 Uiso 1 1 calc R U . . .
C60 C 0.0272(2) 0.08054(16) 0.56169(13) 0.0407(6) Uani 1 1 d . . . . .
H60A H 0.086635 0.035117 0.562448 0.061 Uiso 1 1 calc R U . . .
H60B H 0.053425 0.122995 0.569796 0.061 Uiso 1 1 calc R U . . .
H60C H -0.006800 0.091869 0.515623 0.061 Uiso 1 1 calc R U . . .
C61 C 0.21524(16) 0.19332(13) 0.78459(11) 0.0231(5) Uani 1 1 d . . . . .
C62 C 0.21082(18) 0.26287(14) 0.80561(11) 0.0278(5) Uani 1 1 d . . . . .
C63 C 0.1086(2) 0.31163(14) 0.83395(13) 0.0329(6) Uani 1 1 d . . . . .
H63 H 0.056020 0.281123 0.841289 0.039 Uiso 1 1 calc R U . . .
C64 C 0.1205(2) 0.33759(16) 0.90435(14) 0.0434(7) Uani 1 1 d . . . . .
H64A H 0.051147 0.366151 0.920691 0.065 Uiso 1 1 calc R U . . .
H64B H 0.169231 0.369714 0.898143 0.065 Uiso 1 1 calc R U . . .
H64C H 0.148898 0.293556 0.939373 0.065 Uiso 1 1 calc R U . . .
C65 C 0.0633(3) 0.38068(16) 0.77940(16) 0.0583(9) Uani 1 1 d . . . . .
H65A H -0.004102 0.410530 0.797336 0.087 Uiso 1 1 calc R U . . .
H65B H 0.051446 0.364055 0.735063 0.087 Uiso 1 1 calc R U . . .
H65C H 0.113571 0.411545 0.770980 0.087 Uiso 1 1 calc R U . . .
C66 C 0.3034(2) 0.28665(17) 0.79986(12) 0.0408(7) Uani 1 1 d . . . . .
H66 H 0.302087 0.333987 0.813275 0.049 Uiso 1 1 calc R U . . .
C67 C 0.3970(2) 0.2423(2) 0.77491(13) 0.0492(8) Uani 1 1 d . . . . .
H67 H 0.459601 0.258881 0.772135 0.059 Uiso 1 1 calc R U . . .
C68 C 0.3998(2) 0.17420(19) 0.75410(13) 0.0431(7) Uani 1 1 d . . . . .
H68 H 0.464769 0.144170 0.737318 0.052 Uiso 1 1 calc R U . . .
C69 C 0.30956(18) 0.14842(15) 0.75710(11) 0.0313(6) Uani 1 1 d . . . . .
C70 C 0.3129(2) 0.07489(15) 0.73099(12) 0.0359(6) Uani 1 1 d . . . . .
H70 H 0.244829 0.062162 0.745556 0.043 Uiso 1 1 calc R U . . .
C71 C 0.3207(2) 0.08455(16) 0.64989(13) 0.0439(7) Uani 1 1 d . . . . .
H71A H 0.316729 0.038170 0.633172 0.066 Uiso 1 1 calc R U . . .
H71B H 0.388236 0.095086 0.634354 0.066 Uiso 1 1 calc R U . . .
H71C H 0.261988 0.126548 0.630455 0.066 Uiso 1 1 calc R U . . .
C72 C 0.4044(3) 0.00873(19) 0.76180(16) 0.0638(10) Uani 1 1 d . . . . .
H72A H 0.401159 -0.037356 0.744191 0.096 Uiso 1 1 calc R U . . .
H72B H 0.398114 0.001918 0.813457 0.096 Uiso 1 1 calc R U . . .
H72C H 0.472212 0.019457 0.747408 0.096 Uiso 1 1 calc R U . . .
C73 C 0.24925(19) 0.14854(14) 0.44962(13) 0.0323(6) Uani 1 1 d . . . . .
H73A H 0.257695 0.108312 0.419567 0.039 Uiso 1 1 calc R U . . .
H73B H 0.211916 0.135105 0.493969 0.039 Uiso 1 1 calc R U . . .
C74 C 0.35477(18) 0.15753(14) 0.46518(12) 0.0306(5) Uani 1 1 d . . . . .
H74A H 0.398920 0.110204 0.490886 0.037 Uiso 1 1 calc R U . . .
H74B H 0.392384 0.170541 0.420821 0.037 Uiso 1 1 calc R U . . .
C75 C 0.42842(17) 0.22956(14) 0.53180(13) 0.0311(5) Uani 1 1 d . . . . .
H75A H 0.465847 0.252988 0.492333 0.037 Uiso 1 1 calc R U . . .
H75B H 0.477247 0.181633 0.552844 0.037 Uiso 1 1 calc R U . . .
C76 C 0.39136(18) 0.28156(14) 0.58618(12) 0.0313(5) Uani 1 1 d . . . . .
H76A H 0.351905 0.258605 0.624741 0.038 Uiso 1 1 calc R U . . .
H76B H 0.452696 0.291787 0.606652 0.038 Uiso 1 1 calc R U . . .
C77 C 0.26778(18) 0.39742(14) 0.60215(11) 0.0306(5) Uani 1 1 d . . . . .
H77A H 0.316754 0.399914 0.638601 0.037 Uiso 1 1 calc R U . . .
H77B H 0.210257 0.377259 0.625716 0.037 Uiso 1 1 calc R U . . .
C78 C 0.22292(19) 0.47376(15) 0.56212(12) 0.0329(6) Uani 1 1 d . . . . .
H78A H 0.178892 0.507736 0.594007 0.039 Uiso 1 1 calc R U . . .
H78B H 0.280970 0.495474 0.542094 0.039 Uiso 1 1 calc R U . . .
C79 C 0.1243(2) 0.53598(14) 0.46061(13) 0.0344(6) Uani 1 1 d . . . . .
H79A H 0.184913 0.556463 0.443932 0.041 Uiso 1 1 calc R U . . .
H79B H 0.072490 0.573666 0.485395 0.041 Uiso 1 1 calc R U . . .
C80 C 0.07369(18) 0.51784(14) 0.39982(13) 0.0328(6) Uani 1 1 d . . . . .
H80A H 0.010612 0.500129 0.416039 0.039 Uiso 1 1 calc R U . . .
H80B H 0.051641 0.562792 0.363827 0.039 Uiso 1 1 calc R U . . .
C81 C 0.13015(18) 0.44722(15) 0.30265(11) 0.0306(5) Uani 1 1 d . . . . .
H81A H 0.193232 0.412784 0.283120 0.037 Uiso 1 1 calc R U . . .
H81B H 0.113566 0.495649 0.270730 0.037 Uiso 1 1 calc R U . . .
C82 C 0.03806(19) 0.41374(15) 0.30607(12) 0.0335(6) Uani 1 1 d . . . . .
H82A H -0.028267 0.451608 0.316542 0.040 Uiso 1 1 calc R U . . .
H82B H 0.030555 0.397297 0.260230 0.040 Uiso 1 1 calc R U . . .
C83 C 0.0537(2) 0.28311(15) 0.33607(13) 0.0368(6) Uani 1 1 d . . . . .
H83A H 0.102469 0.273628 0.295002 0.044 Uiso 1 1 calc R U . . .
H83B H -0.019045 0.287205 0.321333 0.044 Uiso 1 1 calc R U . . .
C84 C 0.08608(19) 0.22075(16) 0.39519(14) 0.0372(6) Uani 1 1 d . . . . .
H84A H 0.036833 0.229781 0.436097 0.045 Uiso 1 1 calc R U . . .
H84B H 0.085575 0.172191 0.380290 0.045 Uiso 1 1 calc R U . . .
C85 C 0.5243(3) 0.40585(18) 0.44187(16) 0.0531(8) Uani 1 1 d . . . . .
H85A H 0.459396 0.398402 0.466118 0.080 Uiso 1 1 calc R U . . .
H85B H 0.583124 0.388984 0.474971 0.080 Uiso 1 1 calc R U . . .
H85C H 0.540748 0.376595 0.402171 0.080 Uiso 1 1 calc R U . . .
C86 C 0.5089(2) 0.48609(19) 0.41542(14) 0.0409(7) Uani 1 1 d . . . . .

loop_
_atom_site_aniso_label
_atom_site_aniso_U_11
_atom_site_aniso_U_22
_atom_site_aniso_U_33
_atom_site_aniso_U_23
_atom_site_aniso_U_13
_atom_site_aniso_U_12
Ni1 0.01433(13) 0.02384(15) 0.01378(13) -0.00363(11) 0.00130(10) -0.00559(11)
Ca1 0.0187(2) 0.0289(3) 0.0152(2) -0.00159(18) 0.00318(16) -0.00701(18)
O1 0.0171(7) 0.0401(10) 0.0170(7) -0.0066(7) 0.0011(6) -0.0073(7)
N1 0.0171(8) 0.0188(9) 0.0187(9) -0.0030(7) 0.0007(7) -0.0056(7)
C1 0.0200(11) 0.0245(12) 0.0178(10) -0.0011(9) 0.0009(8) -0.0048(9)
Ni2 0.01902(14) 0.02253(15) 0.01347(13) 0.00000(11) 0.00037(10) -0.00807(11)
O2 0.0170(7) 0.0392(10) 0.0175(7) -0.0061(7) 0.0018(6) -0.0069(7)
N2 0.0192(9) 0.0237(10) 0.0163(8) -0.0035(7) 0.0016(7) -0.0084(7)
C2 0.0271(11) 0.0265(12) 0.0174(10) -0.0068(9) 0.0027(9) -0.0128(9)
O3 0.0233(8) 0.0381(10) 0.0181(7) -0.0047(7) 0.0063(6) -0.0080(7)
N3 0.0205(9) 0.0227(10) 0.0175(9) -0.0018(7) -0.0007(7) -0.0080(7)
C3 0.0344(13) 0.0624(19) 0.0203(11) -0.0184(12) 0.0060(10) -0.0264(13)
O4 0.0215(8) 0.0355(9) 0.0171(7) 0.0041(7) -0.0011(6) -0.0128(7)
N4 0.0212(9) 0.0248(10) 0.0161(8) -0.0040(7) 0.0004(7) -0.0073(8)
C4 0.0405(16) 0.092(3) 0.072(2) -0.065(2) 0.0076(15) -0.0198(17)
O5 0.0224(8) 0.0344(9) 0.0186(7) 0.0031(7) -0.0018(6) -0.0132(7)
N5 0.0587(17) 0.0513(18) 0.0463(15) -0.0064(13) -0.0063(12) 0.0023(13)
C5 0.062(2) 0.131(3) 0.0174(13) -0.0038(16) 0.0029(13) -0.059(2)
O6 0.0234(8) 0.0310(9) 0.0171(7) 0.0026(6) 0.0041(6) -0.0081(7)
C6 0.0407(15) 0.0648(19) 0.0178(11) -0.0141(12) -0.0005(10) -0.0244(13)
O7 0.0255(8) 0.0326(10) 0.0276(8) -0.0043(7) -0.0009(6) -0.0095(7)
C7 0.0233(11) 0.0353(14) 0.0215(11) -0.0131(10) 0.0101(9) -0.0128(10)
O8 0.0228(8) 0.0320(9) 0.0253(8) -0.0040(7) -0.0002(6) -0.0061(7)
C8 0.0192(10) 0.0180(11) 0.0238(11) -0.0026(9) 0.0060(8) -0.0059(8)
O9 0.0260(8) 0.0355(10) 0.0175(7) -0.0031(7) 0.0004(6) -0.0088(7)
C9 0.0184(11) 0.0250(12) 0.0300(12) -0.0060(10) 0.0069(9) -0.0054(9)
O10 0.0293(8) 0.0303(9) 0.0251(8) -0.0057(7) 0.0002(7) -0.0066(7)
C10 0.0294(13) 0.0322(15) 0.0635(18) -0.0165(13) 0.0136(12) -0.0044(11)
O11 0.0234(8) 0.0310(9) 0.0240(8) -0.0010(7) 0.0014(6) -0.0037(7)
C11 0.0243(12) 0.0418(15) 0.0328(13) -0.0035(11) 0.0067(10) -0.0139(11)
O12 0.0392(10) 0.0379(10) 0.0225(8) -0.0009(7) -0.0039(7) -0.0161(8)
C12 0.0148(11) 0.0430(16) 0.0371(13) -0.0001(11) 0.0040(10) -0.0086(10)
C13 0.0186(10) 0.0311(13) 0.0153(10) -0.0045(9) -0.0012(8) -0.0092(9)
C14 0.0265(12) 0.0339(14) 0.0174(10) -0.0024(9) -0.0034(9) -0.0094(10)
C15 0.0317(13) 0.0273(13) 0.0286(12) 0.0015(10) -0.0037(10) -0.0069(10)
C16 0.083(2) 0.054(2) 0.0390(16) 0.0179(15) -0.0137(15) -0.0300(18)
C17 0.0438(16) 0.0365(16) 0.0519(17) -0.0123(13) 0.0002(13) -0.0110(13)
C18 0.0272(12) 0.0366(15) 0.0309(13) -0.0022(11) -0.0086(10) -0.0017(11)
C19 0.0205(12) 0.0503(17) 0.0361(14) -0.0056(12) -0.0057(10) -0.0086(11)
C20 0.0239(12) 0.0419(15) 0.0307(12) -0.0048(11) -0.0013(10) -0.0147(11)
C21 0.0206(11) 0.0337(13) 0.0189(10) -0.0046(9) -0.0003(8) -0.0117(9)
C22 0.0244(11) 0.0289(13) 0.0291(12) -0.0065(10) 0.0029(9) -0.0128(10)
C23 0.0481(16) 0.0335(15) 0.0350(14) 0.0026(12) 0.0065(12) -0.0083(12)
C24 0.0474(16) 0.0375(16) 0.0448(16) -0.0094(13) -0.0022(12) -0.0181(13)
C25 0.0128(10) 0.0287(12) 0.0193(10) -0.0031(9) 0.0003(8) -0.0052(9)
C26 0.0161(10) 0.0319(13) 0.0267(12) 0.0005(10) 0.0011(9) -0.0047(9)
C27 0.0311(13) 0.0275(13) 0.0311(13) 0.0047(10) 0.0034(10) -0.0004(10)
C28 0.0376(14) 0.0355(16) 0.0501(16) -0.0012(13) 0.0104(12) -0.0128(12)
C29 0.0474(17) 0.0355(18) 0.085(2) 0.0172(16) 0.0262(16) 0.0045(14)
C30 0.0276(13) 0.0513(17) 0.0244(12) 0.0075(11) -0.0077(10) -0.0097(12)
C31 0.0414(15) 0.065(2) 0.0304(14) -0.0032(13) -0.0114(11) -0.0256(14)
C32 0.0393(14) 0.0490(17) 0.0319(13) -0.0070(12) -0.0038(11) -0.0266(13)
C33 0.0225(11) 0.0308(13) 0.0239(11) -0.0041(10) -0.0008(9) -0.0114(10)
C34 0.0349(13) 0.0248(13) 0.0255(11) -0.0049(10) -0.0009(10) -0.0137(10)
C35 0.0588(18) 0.0436(17) 0.0447(16) 0.0018(13) -0.0027(13) -0.0349(15)
C36 0.0472(17) 0.0396(17) 0.0523(18) 0.0069(14) 0.0067(14) 0.0003(13)
C37 0.0188(10) 0.0224(12) 0.0175(10) -0.0030(9) 0.0046(8) -0.0029(9)
C38 0.0282(12) 0.0229(12) 0.0191(10) -0.0011(9) 0.0013(9) -0.0126(9)
C39 0.0343(13) 0.0351(14) 0.0252(12) 0.0044(10) 0.0016(10) -0.0218(11)
C40 0.0500(17) 0.0381(17) 0.065(2) 0.0134(14) -0.0112(15) -0.0269(14)
C41 0.0356(14) 0.0444(16) 0.0324(13) 0.0022(11) -0.0006(11) -0.0262(12)
C42 0.0436(16) 0.086(2) 0.0262(13) 0.0010(14) 0.0082(12) -0.0346(16)
C43 0.0333(12) 0.0293(13) 0.0163(10) 0.0039(9) 0.0002(9) -0.0155(10)
C44 0.0282(11) 0.0200(12) 0.0166(10) -0.0017(9) -0.0006(8) -0.0057(9)
C45 0.0341(12) 0.0262(13) 0.0175(10) 0.0029(9) -0.0050(9) -0.0107(10)
C46 0.0349(13) 0.0420(15) 0.0206(11) 0.0043(10) -0.0112(10) -0.0104(11)
C47 0.0520(16) 0.0301(15) 0.0340(14) 0.0091(11) -0.0151(12) -0.0104(12)
C48 0.0441(15) 0.0570(18) 0.0168(11) -0.0039(11) -0.0017(10) -0.0166(13)
C49 0.0212(11) 0.0275(12) 0.0160(10) -0.0002(9) 0.0001(8) -0.0132(9)
C50 0.0221(11) 0.0274(13) 0.0236(11) -0.0016(9) 0.0025(9) -0.0128(9)
C51 0.0260(12) 0.0301(14) 0.0296(12) -0.0066(10) 0.0015(9) -0.0079(10)
C52 0.077(2) 0.054(2) 0.095(3) -0.0421(19) 0.053(2) -0.0447(18)
C53 0.0385(15) 0.063(2) 0.0449(16) -0.0196(14) 0.0174(12) -0.0243(14)
C54 0.0230(12) 0.0342(14) 0.0317(13) -0.0008(11) -0.0026(10) -0.0072(10)
C55 0.0311(13) 0.0463(17) 0.0284(13) 0.0005(11) -0.0103(10) -0.0109(12)
C56 0.0391(14) 0.0395(15) 0.0210(11) -0.0060(10) -0.0052(10) -0.0161(12)
C57 0.0290(12) 0.0283(13) 0.0192(11) -0.0018(9) 0.0000(9) -0.0128(10)
C58 0.0364(13) 0.0275(13) 0.0220(11) -0.0075(10) -0.0001(10) -0.0095(10)
C59 0.0529(17) 0.0353(16) 0.0419(15) -0.0110(12) -0.0022(13) -0.0165(13)
C60 0.0468(16) 0.0350(16) 0.0357(14) -0.0060(12) 0.0136(12) -0.0057(12)
C61 0.0227(11) 0.0301(13) 0.0164(10) 0.0043(9) -0.0055(8) -0.0098(9)
C62 0.0327(13) 0.0336(14) 0.0199(11) 0.0045(10) -0.0080(9) -0.0162(11)
C63 0.0421(14) 0.0237(13) 0.0354(13) -0.0042(11) -0.0130(11) -0.0106(11)
C64 0.0567(18) 0.0371(16) 0.0374(15) -0.0094(12) -0.0104(13) -0.0098(13)
C65 0.087(2) 0.0337(17) 0.0460(17) -0.0043(14) -0.0274(16) 0.0015(16)
C66 0.0534(17) 0.0575(19) 0.0233(12) 0.0061(12) -0.0129(12) -0.0382(15)
C67 0.0383(16) 0.096(3) 0.0242(13) 0.0049(15) -0.0078(11) -0.0413(17)
C68 0.0254(13) 0.077(2) 0.0238(13) 0.0024(13) -0.0036(10) -0.0132(13)
C69 0.0237(12) 0.0471(16) 0.0188(11) 0.0054(10) -0.0035(9) -0.0066(11)
C70 0.0324(13) 0.0377(15) 0.0281(13) -0.0016(11) 0.0051(10) 0.0038(11)
C71 0.0545(17) 0.0430(17) 0.0285(13) -0.0017(12) -0.0007(12) -0.0051(13)
C72 0.066(2) 0.059(2) 0.0387(16) 0.0032(15) -0.0026(15) 0.0250(17)
C73 0.0372(14) 0.0291(14) 0.0298(13) -0.0008(10) 0.0025(10) -0.0098(11)
C74 0.0324(13) 0.0300(14) 0.0262(12) -0.0016(10) 0.0008(10) -0.0045(10)
C75 0.0212(11) 0.0362(15) 0.0347(13) -0.0012(11) -0.0037(10) -0.0069(10)
C76 0.0274(12) 0.0389(15) 0.0270(12) 0.0010(11) -0.0070(10) -0.0093(11)
C77 0.0307(13) 0.0446(16) 0.0204(11) -0.0107(11) 0.0030(9) -0.0140(11)
C78 0.0321(13) 0.0396(15) 0.0305(13) -0.0133(11) 0.0019(10) -0.0115(11)
C79 0.0358(14) 0.0281(14) 0.0363(14) -0.0031(11) 0.0034(11) -0.0049(11)
C80 0.0258(12) 0.0329(14) 0.0340(13) -0.0010(11) 0.0022(10) -0.0008(10)
C81 0.0282(12) 0.0378(15) 0.0200(11) 0.0047(10) 0.0001(9) -0.0041(10)
C82 0.0332(13) 0.0443(16) 0.0217(12) 0.0015(11) -0.0058(10) -0.0102(11)
C83 0.0323(13) 0.0470(17) 0.0331(13) -0.0118(12) -0.0078(11) -0.0093(12)
C84 0.0328(13) 0.0414(16) 0.0432(15) -0.0093(12) -0.0043(11) -0.0174(12)
C85 0.072(2) 0.056(2) 0.0453(17) -0.0210(15) 0.0178(15) -0.0386(17)
C86 0.0389(15) 0.057(2) 0.0323(14) -0.0166(14) 0.0024(11) -0.0177(14)

loop_
_atom_type_symbol
_atom_type_description
_atom_type_scat_dispersion_real
_atom_type_scat_dispersion_imag
_atom_type_scat_source
C C 0.0033 0.0016 'International Tables Vol C Tables 4.2.6.8 and 6.1.1.4'
H H 0.0000 0.0000 'International Tables Vol C Tables 4.2.6.8 and 6.1.1.4'
Ca Ca 0.2262 0.3064 'International Tables Vol C Tables 4.2.6.8 and 6.1.1.4'
N N 0.0061 0.0033 'International Tables Vol C Tables 4.2.6.8 and 6.1.1.4'
Ni Ni 0.3393 1.1124 'International Tables Vol C Tables 4.2.6.8 and 6.1.1.4'
O O 0.0106 0.0060 'International Tables Vol C Tables 4.2.6.8 and 6.1.1.4'

loop_
_geom_angle_atom_site_label_1
_geom_angle_atom_site_label_2
_geom_angle_atom_site_label_3
_geom_angle
_geom_angle_site_symmetry_1
_geom_angle_site_symmetry_3
_geom_angle_publ_flag
N2 Ni1 N1 97.80(7) . . ?
N2 Ni1 O2 165.48(7) . . ?
N1 Ni1 O2 96.68(7) . . ?
N2 Ni1 O1 96.74(7) . . ?
N1 Ni1 O1 165.44(7) . . ?
O2 Ni1 O1 68.78(6) . . ?
N2 Ni1 C1 131.07(7) . . ?
N1 Ni1 C1 131.05(7) . . ?
O2 Ni1 C1 34.42(6) . . ?
O1 Ni1 C1 34.40(6) . . ?
O3 Ca1 O6 162.85(6) . . ?
O3 Ca1 O11 77.41(5) . . ?
O6 Ca1 O11 119.61(5) . . ?
O3 Ca1 O9 88.63(5) . . ?
O6 Ca1 O9 86.77(5) . . ?
O11 Ca1 O9 111.50(5) . . ?
O3 Ca1 O8 77.52(5) . . ?
O6 Ca1 O8 85.58(5) . . ?
O11 Ca1 O8 154.72(5) . . ?
O9 Ca1 O8 64.71(5) . . ?
O3 Ca1 O7 85.49(6) . . ?
O6 Ca1 O7 84.30(6) . . ?
O11 Ca1 O7 117.59(5) . . ?
O9 Ca1 O7 127.73(5) . . ?
O8 Ca1 O7 63.30(5) . . ?
O3 Ca1 O10 111.07(6) . . ?
O6 Ca1 O10 81.32(6) . . ?
O11 Ca1 O10 61.46(5) . . ?
O9 Ca1 O10 62.79(5) . . ?
O8 Ca1 O10 126.35(5) . . ?
O7 Ca1 O10 161.68(5) . . ?
O3 Ca1 O12 98.29(5) . . ?
O6 Ca1 O12 88.92(5) . . ?
O11 Ca1 O12 62.35(5) . . ?
O9 Ca1 O12 169.09(5) . . ?
O8 Ca1 O12 124.94(5) . . ?
O7 Ca1 O12 61.64(5) . . ?
O10 Ca1 O12 106.64(5) . . ?
C1 O1 Ni1 89.44(11) . . ?
C8 N1 C25 123.90(17) . . ?
C8 N1 Ni1 125.00(14) . . ?
C25 N1 Ni1 111.05(12) . . ?
O3 C1 O1 124.39(19) . . ?
O3 C1 O2 123.79(18) . . ?
O1 C1 O2 111.81(17) . . ?
O3 C1 Ni1 176.93(18) . . ?
O1 C1 Ni1 56.16(10) . . ?
O2 C1 Ni1 55.73(10) . . ?
N4 Ni2 N3 97.15(7) . . ?
N4 Ni2 O4 96.56(7) . . ?
N3 Ni2 O4 166.29(7) . . ?
N4 Ni2 O5 165.25(7) . . ?
N3 Ni2 O5 97.58(7) . . ?
O4 Ni2 O5 68.71(6) . . ?
N4 Ni2 C37 130.75(7) . . ?
N3 Ni2 C37 132.08(8) . . ?
O4 Ni2 C37 34.22(6) . . ?
O5 Ni2 C37 34.51(6) . . ?
C1 O2 Ni1 89.86(11) . . ?
C2 N2 C13 123.42(17) . . ?
C2 N2 Ni1 125.04(14) . . ?
C13 N2 Ni1 111.53(13) . . ?
N2 C2 C7 120.83(18) . . ?
N2 C2 C3 126.63(19) . . ?
C7 C2 C3 112.54(18) . . ?
C1 O3 Ca1 158.32(14) . . ?
C44 N3 C61 122.39(17) . . ?
C44 N3 Ni2 125.50(14) . . ?
C61 N3 Ni2 112.12(13) . . ?
C6 C3 C4 106.4(2) . . ?
C6 C3 C5 105.7(2) . . ?
C4 C3 C5 110.1(2) . . ?
C6 C3 C2 118.99(19) . . ?
C4 C3 C2 107.5(2) . . ?
C5 C3 C2 108.0(2) . . ?
C37 O4 Ni2 89.98(11) . . ?
C38 N4 C49 122.80(18) . . ?
C38 N4 Ni2 125.50(14) . . ?
C49 N4 Ni2 111.69(13) . . ?
C37 O5 Ni2 89.36(12) . . ?
C37 O6 Ca1 151.01(14) . . ?
C73 O7 C84 113.97(18) . . ?
C73 O7 Ca1 118.28(13) . . ?
C84 O7 Ca1 114.87(14) . . ?
C8 C7 C2 130.52(19) . . ?
C74 O8 C75 114.31(17) . . ?
C74 O8 Ca1 114.96(12) . . ?
C75 O8 Ca1 111.04(13) . . ?
N1 C8 C7 120.64(18) . . ?
N1 C8 C9 126.42(18) . . ?
C7 C8 C9 112.92(18) . . ?
C76 O9 C77 110.91(16) . . ?
C76 O9 Ca1 117.20(13) . . ?
C77 O9 Ca1 113.55(12) . . ?
C10 C9 C12 106.4(2) . . ?
C10 C9 C11 109.6(2) . . ?
C12 C9 C11 105.50(18) . . ?
C10 C9 C8 107.46(18) . . ?
C12 C9 C8 118.77(18) . . ?
C11 C9 C8 108.91(17) . . ?
C78 O10 C79 111.60(18) . . ?
C78 O10 Ca1 118.44(13) . . ?
C79 O10 Ca1 119.78(13) . . ?
C80 O11 C81 114.11(17) . . ?
C80 O11 Ca1 113.77(13) . . ?
C81 O11 Ca1 112.30(13) . . ?
C83 O12 C82 112.49(18) . . ?
C83 O12 Ca1 116.95(13) . . ?
C82 O12 Ca1 117.85(13) . . ?
C14 C13 C21 121.17(19) . . ?
C14 C13 N2 119.2(2) . . ?
C21 C13 N2 119.42(19) . . ?
C18 C14 C13 118.1(2) . . ?
C18 C14 C15 119.6(2) . . ?
C13 C14 C15 122.3(2) . . ?
C14 C15 C17 110.4(2) . . ?
C14 C15 C16 113.0(2) . . ?
C17 C15 C16 109.7(2) . . ?
C19 C18 C14 121.5(2) . . ?
C20 C19 C18 119.5(2) . . ?
C19 C20 C21 121.5(2) . . ?
C20 C21 C13 118.1(2) . . ?
C20 C21 C22 119.6(2) . . ?
C13 C21 C22 122.35(19) . . ?
C21 C22 C23 110.95(19) . . ?
C21 C22 C24 112.40(19) . . ?
C23 C22 C24 109.6(2) . . ?
C33 C25 C26 121.3(2) . . ?
C33 C25 N1 118.97(18) . . ?
C26 C25 N1 119.4(2) . . ?
C30 C26 C25 117.8(2) . . ?
C30 C26 C27 120.1(2) . . ?
C25 C26 C27 122.0(2) . . ?
C26 C27 C28 111.1(2) . . ?
C26 C27 C29 112.1(2) . . ?
C28 C27 C29 108.9(2) . . ?
C31 C30 C26 121.6(2) . . ?
C30 C31 C32 119.6(2) . . ?
C31 C32 C33 121.2(3) . . ?
C25 C33 C32 118.5(2) . . ?
C25 C33 C34 121.85(19) . . ?
C32 C33 C34 119.7(2) . . ?
C36 C34 C33 111.1(2) . . ?
C36 C34 C35 110.3(2) . . ?
C33 C34 C35 112.74(19) . . ?
O6 C37 O4 123.93(18) . . ?
O6 C37 O5 124.16(19) . . ?
O4 C37 O5 111.91(17) . . ?
O6 C37 Ni2 178.32(17) . . ?
O4 C37 Ni2 55.80(10) . . ?
O5 C37 Ni2 56.13(10) . . ?
N4 C38 C43 120.6(2) . . ?
N4 C38 C39 126.65(19) . . ?
C43 C38 C39 112.75(18) . . ?
C40 C39 C41 106.7(2) . . ?
C40 C39 C42 110.4(2) . . ?
C41 C39 C42 104.6(2) . . ?
C40 C39 C38 106.8(2) . . ?
C41 C39 C38 119.61(18) . . ?
C42 C39 C38 108.5(2) . . ?
C44 C43 C38 130.6(2) . . ?
N3 C44 C43 120.57(18) . . ?
N3 C44 C45 126.66(19) . . ?
C43 C44 C45 112.77(18) . . ?
C46 C45 C48 105.55(19) . . ?
C46 C45 C47 106.13(19) . . ?
C48 C45 C47 109.8(2) . . ?
C46 C45 C44 119.81(18) . . ?
C48 C45 C44 107.65(18) . . ?
C47 C45 C44 107.70(18) . . ?
C57 C49 C50 121.38(19) . . ?
C57 C49 N4 119.29(19) . . ?
C50 C49 N4 119.14(19) . . ?
C54 C50 C49 118.3(2) . . ?
C54 C50 C51 120.2(2) . . ?
C49 C50 C51 121.43(19) . . ?
C52 C51 C50 110.5(2) . . ?
C52 C51 C53 109.4(2) . . ?
C50 C51 C53 112.7(2) . . ?
C55 C54 C50 121.1(2) . . ?
C56 C55 C54 119.7(2) . . ?
C55 C56 C57 121.7(2) . . ?
C56 C57 C49 117.8(2) . . ?
C56 C57 C58 120.1(2) . . ?
C49 C57 C58 122.08(19) . . ?
C57 C58 C59 112.6(2) . . ?
C57 C58 C60 109.7(2) . . ?
C59 C58 C60 110.6(2) . . ?
C62 C61 C69 121.6(2) . . ?
C62 C61 N3 119.3(2) . . ?
C69 C61 N3 119.0(2) . . ?
C66 C62 C61 118.1(2) . . ?
C66 C62 C63 120.5(2) . . ?
C61 C62 C63 121.4(2) . . ?
C62 C63 C64 114.0(2) . . ?
C62 C63 C65 110.2(2) . . ?
C64 C63 C65 109.3(2) . . ?
C67 C66 C62 120.9(3) . . ?
C68 C67 C66 120.2(2) . . ?
C67 C68 C69 121.4(3) . . ?
C68 C69 C61 117.8(3) . . ?
C68 C69 C70 120.7(2) . . ?
C61 C69 C70 121.6(2) . . ?
C69 C70 C71 109.9(2) . . ?
C69 C70 C72 113.3(2) . . ?
C71 C70 C72 109.7(2) . . ?
O7 C73 C74 106.55(19) . . ?
O8 C74 C73 106.46(19) . . ?
O8 C75 C76 105.89(18) . . ?
O9 C76 C75 107.28(18) . . ?
O9 C77 C78 106.71(18) . . ?
O10 C78 C77 108.3(2) . . ?
O10 C79 C80 106.0(2) . . ?
O11 C80 C79 105.53(18) . . ?
O11 C81 C82 110.72(18) . . ?
O12 C82 C81 107.98(18) . . ?
O12 C83 C84 107.37(19) . . ?
O7 C84 C83 106.7(2) . . ?
N5 C86 C85 176.0(3) . . ?

loop_
_geom_bond_atom_site_label_1
_geom_bond_atom_site_label_2
_geom_bond_distance
_geom_bond_site_symmetry_2
_geom_bond_publ_flag
Ni1 N2 1.8652(17) . ?
Ni1 N1 1.8784(16) . ?
Ni1 O2 1.8987(14) . ?
Ni1 O1 1.9085(14) . ?
Ni1 C1 2.298(2) . ?
Ca1 O3 2.2483(15) . ?
Ca1 O6 2.2564(15) . ?
Ca1 O11 2.5169(16) . ?
Ca1 O9 2.5264(15) . ?
Ca1 O8 2.5359(16) . ?
Ca1 O7 2.5435(17) . ?
Ca1 O10 2.6094(17) . ?
Ca1 O12 2.6931(16) . ?
O1 C1 1.298(2) . ?
N1 C8 1.333(3) . ?
N1 C25 1.443(3) . ?
C1 O3 1.253(2) . ?
C1 O2 1.299(2) . ?
Ni2 N4 1.8757(18) . ?
Ni2 N3 1.8789(16) . ?
Ni2 O4 1.9058(14) . ?
Ni2 O5 1.9133(15) . ?
Ni2 C37 2.304(2) . ?
N2 C2 1.332(3) . ?
N2 C13 1.440(3) . ?
C2 C7 1.404(3) . ?
C2 C3 1.566(3) . ?
N3 C44 1.332(3) . ?
N3 C61 1.436(3) . ?
C3 C6 1.534(3) . ?
C3 C4 1.540(4) . ?
C3 C5 1.545(4) . ?
O4 C37 1.296(2) . ?
N4 C38 1.331(3) . ?
N4 C49 1.445(3) . ?
O5 C37 1.305(2) . ?
N5 C86 1.135(4) . ?
O6 C37 1.254(2) . ?
O7 C73 1.426(3) . ?
O7 C84 1.432(3) . ?
C7 C8 1.395(3) . ?
O8 C74 1.417(3) . ?
O8 C75 1.430(3) . ?
C8 C9 1.572(3) . ?
O9 C76 1.433(3) . ?
O9 C77 1.440(3) . ?
C9 C10 1.535(3) . ?
C9 C12 1.536(3) . ?
C9 C11 1.545(3) . ?
O10 C78 1.426(3) . ?
O10 C79 1.434(3) . ?
O11 C80 1.430(3) . ?
O11 C81 1.433(3) . ?
O12 C83 1.421(3) . ?
O12 C82 1.431(3) . ?
C13 C14 1.400(3) . ?
C13 C21 1.403(3) . ?
C14 C18 1.399(3) . ?
C14 C15 1.517(3) . ?
C15 C17 1.522(4) . ?
C15 C16 1.533(3) . ?
C18 C19 1.378(4) . ?
C19 C20 1.377(4) . ?
C20 C21 1.398(3) . ?
C21 C22 1.518(3) . ?
C22 C23 1.529(3) . ?
C22 C24 1.532(3) . ?
C25 C33 1.393(3) . ?
C25 C26 1.406(3) . ?
C26 C30 1.397(3) . ?
C26 C27 1.510(3) . ?
C27 C28 1.529(3) . ?
C27 C29 1.532(3) . ?
C30 C31 1.377(4) . ?
C31 C32 1.382(4) . ?
C32 C33 1.396(3) . ?
C33 C34 1.524(3) . ?
C34 C36 1.524(3) . ?
C34 C35 1.527(3) . ?
C38 C43 1.401(3) . ?
C38 C39 1.569(3) . ?
C39 C40 1.535(4) . ?
C39 C41 1.542(3) . ?
C39 C42 1.543(3) . ?
C43 C44 1.396(3) . ?
C44 C45 1.573(3) . ?
C45 C46 1.539(3) . ?
C45 C48 1.541(3) . ?
C45 C47 1.544(3) . ?
C49 C57 1.400(3) . ?
C49 C50 1.402(3) . ?
C50 C54 1.396(3) . ?
C50 C51 1.513(3) . ?
C51 C52 1.500(4) . ?
C51 C53 1.526(3) . ?
C54 C55 1.378(3) . ?
C55 C56 1.378(3) . ?
C56 C57 1.396(3) . ?
C57 C58 1.519(3) . ?
C58 C59 1.521(3) . ?
C58 C60 1.534(3) . ?
C61 C62 1.398(3) . ?
C61 C69 1.412(3) . ?
C62 C66 1.396(3) . ?
C62 C63 1.520(3) . ?
C63 C64 1.528(3) . ?
C63 C65 1.535(3) . ?
C66 C67 1.382(4) . ?
C67 C68 1.376(4) . ?
C68 C69 1.390(3) . ?
C69 C70 1.515(4) . ?
C70 C71 1.537(3) . ?
C70 C72 1.537(3) . ?
C73 C74 1.491(3) . ?
C75 C76 1.497(3) . ?
C77 C78 1.493(3) . ?
C79 C80 1.497(3) . ?
C81 C82 1.499(3) . ?
C83 C84 1.486(4) . ?
C85 C86 1.468(4) . ?
